data_1502265
loop_
_publ_author_name
'Volp, Kelly A.'
'Johnson, Diane M.'
'Harned, Andrew M.'

_publ_section_title
;
 A concise synthetic approach to the sorbicillactones: total synthesis of
 sorbicillactone A and 9-epi-sorbicillactone A.
;
_journal_issue 17
_journal_name_full 'Organic letters'
_journal_page_first 4486
_journal_page_last 4489
_journal_paper_doi 10.1021/ol201211f
_journal_volume 13
_journal_year 2011
_chemical_formula_moiety 'C19 H20 Br N O5'
_chemical_formula_sum 'C19 H20 Br N O5'
_chemical_formula_weight 422.27
_chemical_name_common 10154
_chemical_name_systematic
; 
 ? 
;
_space_group_IT_number 2
_symmetry_cell_setting triclinic
_symmetry_space_group_name_Hall '-P 1'
_symmetry_space_group_name_H-M 'P -1'
_atom_sites_solution_hydrogens geom
_atom_sites_solution_primary direct
_atom_sites_solution_secondary difmap
_audit_creation_method SHELXL-97
_cell_angle_alpha 101.193(2)
_cell_angle_beta 98.439(2)
_cell_angle_gamma 101.886(2)
_cell_formula_units_Z 2
_cell_length_a 7.2726(13)
_cell_length_b 11.545(2)
_cell_length_c 11.673(2)
_cell_measurement_reflns_used 3565
_cell_measurement_temperature 173(2)
_cell_measurement_theta_max 26.15
_cell_measurement_theta_min 2.27
_cell_volume 922.9(3)
_computing_cell_refinement 'SAINT, Bruker'
_computing_data_collection 'SMART, Bruker'
_computing_data_reduction 'SAINT, Bruker'
_computing_molecular_graphics 'SHELXTL, Bruker'
_computing_publication_material 'Bruker SHELXTL'
_computing_structure_refinement 'SHELXL-97 (Sheldrick, 1997)'
_computing_structure_solution 'SHELXS-97 (Sheldrick, 1990)'
_diffrn_ambient_temperature 173(2)
_diffrn_measured_fraction_theta_full 0.995
_diffrn_measured_fraction_theta_max 0.995
_diffrn_measurement_device_type 'Bruker SMART Platform CCD'
_diffrn_measurement_method 'area detector, omega scans per phi'
_diffrn_radiation_monochromator graphite
_diffrn_radiation_source 'normal-focus sealed tube'
_diffrn_radiation_type MoK\a
_diffrn_radiation_wavelength 0.71073
_diffrn_reflns_av_R_equivalents 0.0329
_diffrn_reflns_av_sigmaI/netI 0.0403
_diffrn_reflns_limit_h_max 9
_diffrn_reflns_limit_h_min -9
_diffrn_reflns_limit_k_max 14
_diffrn_reflns_limit_k_min -14
_diffrn_reflns_limit_l_max 14
_diffrn_reflns_limit_l_min -14
_diffrn_reflns_number 10311
_diffrn_reflns_theta_full 26.42
_diffrn_reflns_theta_max 26.42
_diffrn_reflns_theta_min 1.81
_exptl_absorpt_coefficient_mu 2.257
_exptl_absorpt_correction_T_max 0.6610
_exptl_absorpt_correction_T_min 0.4300
_exptl_absorpt_correction_type multi-scan
_exptl_absorpt_process_details 'SADABS, R. Blessing, 1995'
_exptl_crystal_colour colorless
_exptl_crystal_density_diffrn 1.520
_exptl_crystal_density_method 'not measured'
_exptl_crystal_description block
_exptl_crystal_F_000 432
_exptl_crystal_size_max 0.45
_exptl_crystal_size_mid 0.25
_exptl_crystal_size_min 0.20
_refine_diff_density_max 0.591
_refine_diff_density_min -0.775
_refine_diff_density_rms 0.066
_refine_ls_extinction_method none
_refine_ls_goodness_of_fit_ref 1.019
_refine_ls_hydrogen_treatment constr
_refine_ls_matrix_type full
_refine_ls_number_parameters 235
_refine_ls_number_reflns 3775
_refine_ls_number_restraints 0
_refine_ls_restrained_S_all 1.019
_refine_ls_R_factor_all 0.0644
_refine_ls_R_factor_gt 0.0384
_refine_ls_shift/su_max 0.001
_refine_ls_shift/su_mean 0.000
_refine_ls_structure_factor_coef Fsqd
_refine_ls_weighting_details 'calc w=1/[\s^2^(Fo^2^)+(0.0402P)^2^+0.8311P] where P=(Fo^2^+2Fc^2^)/3'
_refine_ls_weighting_scheme calc
_refine_ls_wR_factor_gt 0.0861
_refine_ls_wR_factor_ref 0.1001
_reflns_number_gt 2743
_reflns_number_total 3775
_reflns_threshold_expression >2sigma(I)
_cod_data_source_file ol201211f_si_002.cif
_cod_data_source_block 10154q
_cod_depositor_comments
;
The following automatic conversions were performed:

'_symmetry_cell_setting' value 'Triclinic' changed to 'triclinic'
according to /home/saulius/struct/CIF-dictionaries/cif_core.dic
dictionary named 'cif_core.dic' version 2.4.1 from 2010-06-29.

Automatic conversion script
Id: cif_fix_values 1715 2011-07-08 13:25:40Z adriana 
;
_cod_original_sg_symbol_H-M P-1
_cod_database_code 1502265

loop_
_symmetry_equiv_pos_as_xyz
'x, y, z'
'-x, -y, -z'

loop_
_atom_site_label
_atom_site_type_symbol
_atom_site_fract_x
_atom_site_fract_y
_atom_site_fract_z
_atom_site_U_iso_or_equiv
_atom_site_adp_type
_atom_site_occupancy
_atom_site_symmetry_multiplicity
_atom_site_calc_flag
_atom_site_refinement_flags
Br1 Br 1.58974(5) 0.93896(4) 0.81633(3) 0.06734(18) Uani 1 1 d .
O1 O 0.1788(3) 0.35796(18) 0.95878(17) 0.0372(5) Uani 1 1 d .
O2 O 0.1785(3) 0.05082(17) 0.63735(18) 0.0369(5) Uani 1 1 d .
O3 O 0.5183(2) 0.21690(15) 0.60113(15) 0.0232(4) Uani 1 1 d .
O4 O 0.8336(3) 0.25804(18) 0.66675(18) 0.0345(5) Uani 1 1 d .
O5 O 0.7726(3) 0.48277(17) 0.59787(16) 0.0319(5) Uani 1 1 d .
N1 N 0.7852(3) 0.49289(19) 0.79341(18) 0.0233(5) Uani 1 1 d .
H1A H 0.8313 0.5362 0.8667 0.028 Uiso 1 1 calc R
C1 C 0.3155(4) 0.4249(2) 0.8034(3) 0.0291(6) Uani 1 1 d .
H1B H 0.3941 0.4954 0.8662 0.035 Uiso 1 1 calc R
H1C H 0.2119 0.4527 0.7598 0.035 Uiso 1 1 calc R
C2 C 0.2264(4) 0.3281(2) 0.8620(2) 0.0256(6) Uani 1 1 d .
C3 C 0.1895(4) 0.2011(2) 0.8003(2) 0.0240(6) Uani 1 1 d .
C4 C 0.2429(3) 0.1689(2) 0.6950(2) 0.0230(6) Uani 1 1 d .
C5 C 0.3510(3) 0.2591(2) 0.6339(2) 0.0222(5) Uani 1 1 d .
C6 C 0.4403(3) 0.3851(2) 0.7175(2) 0.0222(5) Uani 1 1 d .
H6A H 0.4566 0.4453 0.6664 0.027 Uiso 1 1 calc R
C7 C 0.2250(4) 0.2668(3) 0.5211(2) 0.0335(7) Uani 1 1 d .
H7A H 0.1704 0.1848 0.4707 0.050 Uiso 1 1 calc R
H7B H 0.3020 0.3165 0.4779 0.050 Uiso 1 1 calc R
H7C H 0.1213 0.3041 0.5420 0.050 Uiso 1 1 calc R
C8 C 0.0768(4) 0.1088(3) 0.8550(3) 0.0364(7) Uani 1 1 d .
H8A H 0.0611 0.0269 0.8060 0.055 Uiso 1 1 calc R
H8B H -0.0495 0.1250 0.8590 0.055 Uiso 1 1 calc R
H8C H 0.1454 0.1146 0.9354 0.055 Uiso 1 1 calc R
C9 C 0.6427(3) 0.3779(2) 0.7727(2) 0.0207(5) Uani 1 1 d .
C10 C 0.6833(4) 0.2826(2) 0.6759(2) 0.0229(6) Uani 1 1 d .
C11 C 0.6635(4) 0.3334(2) 0.8876(2) 0.0266(6) Uani 1 1 d .
H11A H 0.7976 0.3326 0.9137 0.040 Uiso 1 1 calc R
H11B H 0.5825 0.2509 0.8736 0.040 Uiso 1 1 calc R
H11C H 0.6239 0.3880 0.9494 0.040 Uiso 1 1 calc R
C12 C 0.2619(4) -0.0106(3) 0.5467(3) 0.0350(7) Uani 1 1 d .
H12A H 0.1904 -0.0959 0.5194 0.052 Uiso 1 1 calc R
H12B H 0.3957 -0.0066 0.5794 0.052 Uiso 1 1 calc R
H12C H 0.2564 0.0288 0.4795 0.052 Uiso 1 1 calc R
C13 C 0.8475(4) 0.5340(2) 0.7015(2) 0.0235(6) Uani 1 1 d .
C14 C 1.0202(4) 0.6388(2) 0.7324(2) 0.0229(6) Uani 1 1 d .
C15 C 1.1402(4) 0.6442(2) 0.6499(2) 0.0275(6) Uani 1 1 d .
H15A H 1.1052 0.5862 0.5757 0.033 Uiso 1 1 calc R
C16 C 1.3095(4) 0.7329(3) 0.6748(3) 0.0356(7) Uani 1 1 d .
H16A H 1.3924 0.7355 0.6191 0.043 Uiso 1 1 calc R
C17 C 1.3560(4) 0.8177(3) 0.7820(3) 0.0359(7) Uani 1 1 d .
C18 C 1.2373(4) 0.8168(3) 0.8643(3) 0.0370(7) Uani 1 1 d .
H18A H 1.2706 0.8772 0.9369 0.044 Uiso 1 1 calc R
C19 C 1.0689(4) 0.7264(2) 0.8393(2) 0.0305(6) Uani 1 1 d .
H19A H 0.9865 0.7243 0.8954 0.037 Uiso 1 1 calc R

loop_
_atom_site_aniso_label
_atom_site_aniso_U_11
_atom_site_aniso_U_22
_atom_site_aniso_U_33
_atom_site_aniso_U_23
_atom_site_aniso_U_13
_atom_site_aniso_U_12
Br1 0.0492(2) 0.0762(3) 0.0457(2) 0.00571(18) 0.00227(16) -0.04049(19)
O1 0.0374(11) 0.0352(11) 0.0331(11) -0.0034(9) 0.0196(9) -0.0023(9)
O2 0.0358(11) 0.0240(10) 0.0448(12) -0.0057(9) 0.0212(9) -0.0028(8)
O3 0.0161(9) 0.0248(10) 0.0245(9) -0.0028(7) 0.0075(7) 0.0009(7)
O4 0.0193(10) 0.0374(12) 0.0420(12) -0.0043(9) 0.0088(8) 0.0071(8)
O5 0.0306(10) 0.0359(11) 0.0204(10) 0.0010(8) 0.0054(8) -0.0063(9)
N1 0.0244(11) 0.0210(11) 0.0182(11) -0.0014(9) 0.0064(9) -0.0041(9)
C1 0.0292(14) 0.0220(14) 0.0382(16) 0.0041(12) 0.0159(12) 0.0071(11)
C2 0.0179(13) 0.0283(14) 0.0286(14) 0.0023(11) 0.0090(11) 0.0019(11)
C3 0.0184(12) 0.0260(14) 0.0286(14) 0.0069(11) 0.0097(10) 0.0032(11)
C4 0.0148(12) 0.0216(13) 0.0290(14) 0.0028(11) 0.0028(10) 0.0002(10)
C5 0.0159(12) 0.0260(14) 0.0236(13) 0.0019(11) 0.0072(10) 0.0036(10)
C6 0.0213(13) 0.0204(13) 0.0254(13) 0.0057(11) 0.0088(10) 0.0027(10)
C7 0.0287(15) 0.0425(18) 0.0268(15) 0.0072(13) 0.0021(12) 0.0058(13)
C8 0.0374(16) 0.0297(16) 0.0424(17) 0.0087(13) 0.0211(14) -0.0013(13)
C9 0.0194(12) 0.0186(13) 0.0216(13) 0.0014(10) 0.0061(10) 0.0004(10)
C10 0.0196(13) 0.0223(13) 0.0240(13) 0.0026(11) 0.0067(10) 0.0000(10)
C11 0.0236(13) 0.0259(14) 0.0273(14) 0.0066(11) 0.0046(11) -0.0011(11)
C12 0.0352(16) 0.0279(15) 0.0349(16) -0.0071(12) 0.0116(13) 0.0023(13)
C13 0.0224(13) 0.0228(13) 0.0231(14) 0.0037(11) 0.0062(11) 0.0007(11)
C14 0.0242(13) 0.0226(13) 0.0200(13) 0.0054(10) 0.0044(10) 0.0007(11)
C15 0.0291(14) 0.0277(15) 0.0220(13) 0.0045(11) 0.0072(11) -0.0020(11)
C16 0.0306(15) 0.0428(18) 0.0282(15) 0.0079(13) 0.0105(12) -0.0058(13)
C17 0.0282(15) 0.0367(17) 0.0326(16) 0.0114(13) 0.0011(12) -0.0141(13)
C18 0.0443(18) 0.0298(16) 0.0250(15) 0.0003(12) 0.0050(13) -0.0105(13)
C19 0.0318(15) 0.0283(15) 0.0269(14) 0.0027(12) 0.0107(12) -0.0029(12)

loop_
_atom_type_symbol
_atom_type_description
_atom_type_scat_dispersion_real
_atom_type_scat_dispersion_imag
_atom_type_scat_source
C C 0.0033 0.0016 'International Tables Vol C Tables 4.2.6.8 and 6.1.1.4'
H H 0.0000 0.0000 'International Tables Vol C Tables 4.2.6.8 and 6.1.1.4'
N N 0.0061 0.0033 'International Tables Vol C Tables 4.2.6.8 and 6.1.1.4'
O O 0.0106 0.0060 'International Tables Vol C Tables 4.2.6.8 and 6.1.1.4'
Br Br -0.2901 2.4595 'International Tables Vol C Tables 4.2.6.8 and 6.1.1.4'

loop_
_geom_angle_atom_site_label_1
_geom_angle_atom_site_label_2
_geom_angle_atom_site_label_3
_geom_angle
C4 O2 C12 125.0(2)
C10 O3 C5 111.66(18)
C13 N1 C9 120.9(2)
C2 C1 C6 114.8(2)
O1 C2 C3 121.3(2)
O1 C2 C1 119.6(2)
C3 C2 C1 119.0(2)
C4 C3 C2 121.1(2)
C4 C3 C8 121.9(2)
C2 C3 C8 116.8(2)
O2 C4 C3 116.2(2)
O2 C4 C5 119.4(2)
C3 C4 C5 124.0(2)
O3 C5 C7 108.3(2)
O3 C5 C4 108.8(2)
C7 C5 C4 110.9(2)
O3 C5 C6 103.47(18)
C7 C5 C6 112.0(2)
C4 C5 C6 113.0(2)
C1 C6 C5 113.5(2)
C1 C6 C9 116.8(2)
C5 C6 C9 104.5(2)
N1 C9 C10 110.22(19)
N1 C9 C11 107.4(2)
C10 C9 C11 107.5(2)
N1 C9 C6 112.8(2)
C10 C9 C6 101.56(19)
C11 C9 C6 117.1(2)
O4 C10 O3 121.4(2)
O4 C10 C9 127.8(2)
O3 C10 C9 110.6(2)
O5 C13 N1 121.3(2)
O5 C13 C14 121.8(2)
N1 C13 C14 116.7(2)
C15 C14 C19 119.4(2)
C15 C14 C13 116.9(2)
C19 C14 C13 123.7(2)
C16 C15 C14 120.7(2)
C17 C16 C15 118.8(3)
C16 C17 C18 121.8(3)
C16 C17 Br1 118.7(2)
C18 C17 Br1 119.5(2)
C17 C18 C19 119.0(3)
C18 C19 C14 120.2(2)

loop_
_geom_bond_atom_site_label_1
_geom_bond_atom_site_label_2
_geom_bond_distance
Br1 C17 1.900(3)
O1 C2 1.236(3)
O2 C4 1.349(3)
O2 C12 1.437(3)
O3 C10 1.355(3)
O3 C5 1.474(3)
O4 C10 1.199(3)
O5 C13 1.227(3)
N1 C13 1.354(3)
N1 C9 1.460(3)
C1 C2 1.505(4)
C1 C6 1.517(3)
C2 C3 1.453(4)
C3 C4 1.350(4)
C3 C8 1.507(4)
C4 C5 1.524(3)
C5 C7 1.519(4)
C5 C6 1.538(3)
C6 C9 1.543(4)
C9 C10 1.525(3)
C9 C11 1.525(4)
C13 C14 1.498(3)
C14 C15 1.393(3)
C14 C19 1.393(4)
C15 C16 1.382(4)
C16 C17 1.379(4)
C17 C18 1.383(4)
C18 C19 1.388(4)

loop_
_geom_torsion_atom_site_label_1
_geom_torsion_atom_site_label_2
_geom_torsion_atom_site_label_3
_geom_torsion_atom_site_label_4
_geom_torsion
C6 C1 C2 O1 155.7(2)
C6 C1 C2 C3 -27.4(4)
O1 C2 C3 C4 -179.6(3)
C1 C2 C3 C4 3.5(4)
O1 C2 C3 C8 4.8(4)
C1 C2 C3 C8 -172.1(2)
C12 O2 C4 C3 -159.5(3)
C12 O2 C4 C5 26.7(4)
C2 C3 C4 O2 -171.0(2)
C8 C3 C4 O2 4.4(4)
C2 C3 C4 C5 2.4(4)
C8 C3 C4 C5 177.8(3)
C10 O3 C5 C7 135.4(2)
C10 O3 C5 C4 -104.0(2)
C10 O3 C5 C6 16.4(3)
O2 C4 C5 O3 -57.2(3)
C3 C4 C5 O3 129.6(3)
O2 C4 C5 C7 61.8(3)
C3 C4 C5 C7 -111.4(3)
O2 C4 C5 C6 -171.4(2)
C3 C4 C5 C6 15.3(4)
C2 C1 C6 C5 44.3(3)
C2 C1 C6 C9 -77.4(3)
O3 C5 C6 C1 -155.3(2)
C7 C5 C6 C1 88.3(3)
C4 C5 C6 C1 -37.9(3)
O3 C5 C6 C9 -27.0(2)
C7 C5 C6 C9 -143.4(2)
C4 C5 C6 C9 90.4(2)
C13 N1 C9 C10 40.5(3)
C13 N1 C9 C11 157.4(2)
C13 N1 C9 C6 -72.2(3)
C1 C6 C9 N1 -88.5(3)
C5 C6 C9 N1 145.1(2)
C1 C6 C9 C10 153.5(2)
C5 C6 C9 C10 27.2(2)
C1 C6 C9 C11 36.8(3)
C5 C6 C9 C11 -89.5(2)
C5 O3 C10 O4 176.5(2)
C5 O3 C10 C9 1.4(3)
N1 C9 C10 O4 47.2(4)
C11 C9 C10 O4 -69.6(3)
C6 C9 C10 O4 166.9(3)
N1 C9 C10 O3 -138.2(2)
C11 C9 C10 O3 105.1(2)
C6 C9 C10 O3 -18.4(3)
C9 N1 C13 O5 7.6(4)
C9 N1 C13 C14 -168.1(2)
O5 C13 C14 C15 -26.8(4)
N1 C13 C14 C15 148.9(2)
O5 C13 C14 C19 155.7(3)
N1 C13 C14 C19 -28.6(4)
C19 C14 C15 C16 2.2(4)
C13 C14 C15 C16 -175.5(3)
C14 C15 C16 C17 -1.2(5)
C15 C16 C17 C18 -0.6(5)
C15 C16 C17 Br1 179.6(2)
C16 C17 C18 C19 1.5(5)
Br1 C17 C18 C19 -178.7(2)
C17 C18 C19 C14 -0.5(5)
C15 C14 C19 C18 -1.3(4)
C13 C14 C19 C18 176.2(3)
